data_2013215
loop_
_publ_author_name
'Glidewell, Christopher'
'Low, John N.'
'Skakle, Janet M. S.'
'Wardell, James L.'

_publ_section_title
;
 3-Nitrophthalic acid: <i>C</i>(4) and <i>R</i>~2~^2^(8) motifs of
 O---H&#x00B7;&#x00B7;&#x00B7;O hydrogen bonds generate sheets which
 are linked by C---H&#x00B7;&#x00B7;&#x00B7;O hydrogen bonds
;
_journal_issue 3
_journal_name_full 'Acta Crystallographica Section C'
_journal_page_first o144
_journal_page_last o146
_journal_paper_doi 10.1107/S0108270103002555
_journal_volume 59
_journal_year 2003
_chemical_formula_iupac 'C8 H5 N O6'
_chemical_formula_moiety 'C8 H5 N O6'
_chemical_formula_sum 'C8 H5 N O6'
_chemical_formula_weight 211.13
_chemical_name_systematic
;
3-Nitrophthalic acid
;
_space_group_IT_number 14
_symmetry_cell_setting monoclinic
_symmetry_space_group_name_Hall '-P 2yn'
_symmetry_space_group_name_H-M 'P 1 21/n 1'
_atom_sites_solution_hydrogens geom
_atom_sites_solution_primary direct
_atom_sites_solution_secondary difmap
_cell_angle_alpha 90.00
_cell_angle_beta 92.0599(11)
_cell_angle_gamma 90.00
_cell_formula_units_Z 4
_cell_length_a 9.4972(2)
_cell_length_b 6.9014(2)
_cell_length_c 12.3077(3)
_cell_measurement_reflns_used 1827
_cell_measurement_temperature 120(2)
_cell_measurement_theta_max 27.46
_cell_measurement_theta_min 3.38
_cell_volume 806.17(3)
_computing_cell_refinement 'DENZO--SMN (Otwinowski & Minor, 1997)'
_computing_data_collection 'KappaCCD Server Software (Nonius, 1997)'
_computing_data_reduction DENZO--SMN
_computing_molecular_graphics 'PLATON (Spek, 2002)'
_computing_publication_material 'SHELXL97 and PRPKAPPA (Ferguson, 1999)'
_computing_structure_refinement 'SHELXL97 (Sheldrick, 1997)'
_computing_structure_solution 'SHELXS97 (Sheldrick, 1997)'
_diffrn_ambient_temperature 120(2)
_diffrn_measured_fraction_theta_full 0.994
_diffrn_measured_fraction_theta_max 0.994
_diffrn_measurement_device_type 'Nonius KappaCCD'
_diffrn_measurement_method '\f scans, and \w scans with \k offsets'
_diffrn_radiation_monochromator graphite
_diffrn_radiation_source 'rotating anode'
_diffrn_radiation_type 'Mo K\a'
_diffrn_radiation_wavelength 0.71073
_diffrn_reflns_av_R_equivalents 0.0513
_diffrn_reflns_av_sigmaI/netI 0.0317
_diffrn_reflns_limit_h_max 12
_diffrn_reflns_limit_h_min -12
_diffrn_reflns_limit_k_max 8
_diffrn_reflns_limit_k_min -8
_diffrn_reflns_limit_l_max 15
_diffrn_reflns_limit_l_min -15
_diffrn_reflns_number 9456
_diffrn_reflns_theta_full 27.46
_diffrn_reflns_theta_max 27.46
_diffrn_reflns_theta_min 3.38
_diffrn_standards_decay_% negligible
_exptl_absorpt_coefficient_mu 0.154
_exptl_absorpt_correction_T_max 0.972
_exptl_absorpt_correction_T_min 0.945
_exptl_absorpt_correction_type multi-scan
_exptl_absorpt_process_details '(DENZO-SMN; Otwinowski & Minor, 1997)'
_exptl_crystal_colour brown
_exptl_crystal_density_diffrn 1.740
_exptl_crystal_density_method 'not measured'
_exptl_crystal_description block
_exptl_crystal_F_000 432
_exptl_crystal_size_max 0.35
_exptl_crystal_size_mid 0.30
_exptl_crystal_size_min 0.18
_refine_diff_density_max 0.316
_refine_diff_density_min -0.325
_refine_ls_extinction_method none
_refine_ls_goodness_of_fit_ref 1.067
_refine_ls_hydrogen_treatment constr
_refine_ls_matrix_type full
_refine_ls_number_parameters 138
_refine_ls_number_reflns 1827
_refine_ls_number_restraints 0
_refine_ls_restrained_S_all 1.067
_refine_ls_R_factor_all 0.0381
_refine_ls_R_factor_gt 0.0338
_refine_ls_shift/su_max 0.001
_refine_ls_shift/su_mean <0.000
_refine_ls_structure_factor_coef Fsqd
_refine_ls_weighting_details 'w = 1/[\s^2^(Fo^2^)+(0.0344P)^2^+0.4307P] where P = (Fo^2^+2Fc^2^)/3'
_refine_ls_weighting_scheme calc
_refine_ls_wR_factor_gt 0.0837
_refine_ls_wR_factor_ref 0.0867
_reflns_number_gt 1641
_reflns_number_total 1827
_reflns_threshold_expression I>2\s(I)
_cod_data_source_file sk1616.cif
_cod_data_source_block I
_cod_depositor_comments
;
The following automatic conversions were performed:

'_exptl_absorpt_correction_type' value 'Multi-scan' changed to
'multi-scan' according to
/home/saulius/struct/CIF-dictionaries/cif_core.dic dictionary named
'cif_core.dic' version 2.4.1 from 2010-06-29.

Automatic conversion script
Id: cif_fix_values 1715 2011-07-08 13:25:40Z adriana 
;
_cod_original_sg_symbol_H-M 'P 21/n'
_cod_database_code 2013215
_cod_database_fobs_code 2013215

loop_
_symmetry_equiv_pos_as_xyz
'x, y, z'
'x+1/2, -y+1/2, z+1/2'
'-x, -y, -z'
'-x-1/2, y-1/2, -z-1/2'

loop_
_atom_site_label
_atom_site_fract_x
_atom_site_fract_y
_atom_site_fract_z
_atom_site_U_iso_or_equiv
_atom_site_adp_type
_atom_site_calc_flag
_atom_site_refinement_flags
_atom_site_occupancy
_atom_site_disorder_assembly
_atom_site_disorder_group
_atom_site_type_symbol
C1 0.31621(12) 0.42340(17) 0.52082(10) 0.0125(3) Uani d . 1 . . C
C2 0.21751(12) 0.46514(16) 0.43625(9) 0.0105(2) Uani d . 1 . . C
C3 0.13797(12) 0.63375(17) 0.44588(9) 0.0110(2) Uani d . 1 . . C
C4 0.15784(13) 0.76347(17) 0.53133(10) 0.0143(3) Uani d . 1 . . C
C5 0.25745(13) 0.72129(19) 0.61288(10) 0.0165(3) Uani d . 1 . . C
C6 0.33469(13) 0.55049(19) 0.60876(10) 0.0155(3) Uani d . 1 . . C
C11 0.40129(13) 0.24112(18) 0.51580(10) 0.0139(3) Uani d . 1 . . C
O11 0.39628(10) 0.13587(13) 0.43643(7) 0.0198(2) Uani d . 1 . . O
O12 0.48057(11) 0.20781(14) 0.60382(8) 0.0235(2) Uani d . 1 . . O
C21 0.20877(12) 0.33648(16) 0.33651(9) 0.0108(2) Uani d . 1 . . C
O21 0.27612(9) 0.37307(12) 0.25687(7) 0.0141(2) Uani d . 1 . . O
O22 0.12760(9) 0.18427(12) 0.34762(7) 0.0140(2) Uani d . 1 . . O
N31 0.02428(10) 0.67570(14) 0.36443(8) 0.0118(2) Uani d . 1 . . N
O31 -0.04206(9) 0.82741(13) 0.37272(8) 0.0179(2) Uani d . 1 . . O
O32 -0.00067(10) 0.55423(13) 0.29332(7) 0.0176(2) Uani d . 1 . . O
H4 0.1040 0.8793 0.5338 0.017 Uiso calc R 1 . . H
H5 0.2730 0.8090 0.6716 0.020 Uiso calc R 1 . . H
H6 0.4005 0.5198 0.6661 0.019 Uiso calc R 1 . . H
H12 0.5222 0.1013 0.5975 0.035 Uiso calc R 1 . . H
H22 0.1448 0.1026 0.2993 0.021 Uiso calc R 1 . . H

loop_
_atom_site_aniso_label
_atom_site_aniso_U_11
_atom_site_aniso_U_22
_atom_site_aniso_U_33
_atom_site_aniso_U_12
_atom_site_aniso_U_13
_atom_site_aniso_U_23
C1 0.0132(6) 0.0115(6) 0.0128(6) 0.0007(4) 0.0013(4) 0.0015(4)
C2 0.0110(5) 0.0090(5) 0.0117(5) -0.0012(4) 0.0024(4) 0.0010(4)
C3 0.0109(5) 0.0101(5) 0.0120(6) -0.0004(4) 0.0012(4) 0.0016(4)
C4 0.0142(6) 0.0111(5) 0.0179(6) 0.0010(4) 0.0033(5) -0.0024(5)
C5 0.0177(6) 0.0162(6) 0.0155(6) -0.0009(5) 0.0004(5) -0.0045(5)
C6 0.0149(6) 0.0182(6) 0.0134(6) -0.0005(5) -0.0011(5) -0.0004(5)
C11 0.0135(6) 0.0135(6) 0.0145(6) 0.0010(4) -0.0006(4) 0.0029(4)
O11 0.0240(5) 0.0167(5) 0.0183(5) 0.0087(4) -0.0041(4) -0.0031(4)
O12 0.0315(5) 0.0191(5) 0.0191(5) 0.0131(4) -0.0083(4) -0.0010(4)
C21 0.0117(5) 0.0081(5) 0.0126(6) 0.0033(4) -0.0011(4) 0.0009(4)
O21 0.0189(4) 0.0104(4) 0.0132(4) 0.0014(3) 0.0035(3) 0.0007(3)
O22 0.0168(4) 0.0094(4) 0.0160(4) -0.0017(3) 0.0030(3) -0.0031(3)
N31 0.0122(5) 0.0095(5) 0.0139(5) 0.0003(4) 0.0024(4) 0.0009(4)
O31 0.0188(4) 0.0127(4) 0.0221(5) 0.0071(3) -0.0008(4) -0.0006(3)
O32 0.0204(5) 0.0145(4) 0.0173(5) 0.0021(3) -0.0050(4) -0.0042(3)

loop_
_atom_type_symbol
_atom_type_description
_atom_type_scat_dispersion_real
_atom_type_scat_dispersion_imag
_atom_type_scat_source
C C 0.0033 0.0016 'International Tables Vol C Tables 4.2.6.8 and 6.1.1.4'
H H 0.0000 0.0000 'International Tables Vol C Tables 4.2.6.8 and 6.1.1.4'
N N 0.0061 0.0033 'International Tables Vol C Tables 4.2.6.8 and 6.1.1.4'
O O 0.0106 0.0060 'International Tables Vol C Tables 4.2.6.8 and 6.1.1.4'

loop_
_geom_angle_atom_site_label_1
_geom_angle_atom_site_label_2
_geom_angle_atom_site_label_3
_geom_angle
_geom_angle_publ_flag
C2 C1 C6 120.41(11) y
C6 C1 C11 120.37(11) no
C2 C1 C11 119.22(11) no
C1 C2 C3 117.19(11) y
C3 C2 C21 122.95(10) no
C1 C2 C21 119.71(10) no
C2 C3 C4 122.89(11) y
C4 C3 N31 117.66(10) no
C2 C3 N31 119.43(10) no
C5 C4 C3 118.93(11) no
C5 C4 H4 120.5 no
C3 C4 H4 120.5 no
C4 C5 C6 119.95(11) no
C4 C5 H5 120.0 no
C6 C5 H5 120.0 no
C5 C6 C1 120.53(12) no
C5 C6 H6 119.7 no
C1 C6 H6 119.7 no
O11 C11 O12 124.12(11) no
O11 C11 C1 121.93(11) no
O12 C11 C1 113.95(10) no
C11 O12 H12 109.5 no
O21 C21 O22 125.30(11) no
O21 C21 C2 121.09(10) no
O22 C21 C2 113.57(10) no
C21 O22 H22 109.5 no
O31 N31 O32 123.67(10) no
O31 N31 C3 118.42(10) no
O32 N31 C3 117.89(9) no

loop_
_geom_bond_atom_site_label_1
_geom_bond_atom_site_label_2
_geom_bond_site_symmetry_2
_geom_bond_distance
_geom_bond_publ_flag
C11 O11 . 1.2169(16) y
C11 O12 . 1.3171(15) y
C1 C11 . 1.4977(16) y
C21 O21 . 1.2160(15) y
C21 O22 . 1.3130(14) y
C2 C21 . 1.5148(16) y
C1 C6 . 1.3992(17) no
C1 C2 . 1.4054(17) no
C2 C3 . 1.3947(16) no
C3 C4 . 1.3888(17) no
C3 N31 . 1.4754(15) no
C4 C5 . 1.3853(18) no
C4 H4 . 0.95 no
C5 C6 . 1.3902(18) no
C5 H5 . 0.95 no
C6 H6 . 0.95 no
O12 H12 . 0.84 no
O22 H22 . 0.84 no
N31 O31 . 1.2281(13) no
N31 O32 . 1.2288(13) no

loop_
_geom_hbond_atom_site_label_D
_geom_hbond_atom_site_label_H
_geom_hbond_atom_site_label_A
_geom_hbond_site_symmetry_A
_geom_hbond_distance_DH
_geom_hbond_distance_HA
_geom_hbond_distance_DA
_geom_hbond_angle_DHA
_geom_hbond_publ_flag
O12 H12 O11 3_656 0.84 1.86 2.6983(13) 172 y
O22 H22 O21 4_656 0.84 1.89 2.6809(12) 155 y
C4 H4 O31 3_576 0.95 2.41 3.2663(15) 150 y

loop_
_geom_torsion_atom_site_label_1
_geom_torsion_atom_site_label_2
_geom_torsion_atom_site_label_3
_geom_torsion_atom_site_label_4
_geom_torsion
_geom_torsion_publ_flag
C6 C1 C2 C3 -1.65(17) no
C11 C1 C2 C3 178.28(10) no
C6 C1 C2 C21 174.06(10) no
C11 C1 C2 C21 -6.02(16) no
C1 C2 C3 C4 3.38(17) no
C21 C2 C3 C4 -172.17(11) no
C1 C2 C3 N31 -174.63(10) no
C21 C2 C3 N31 9.81(16) no
C2 C3 C4 C5 -2.31(18) no
N31 C3 C4 C5 175.74(10) no
C3 C4 C5 C6 -0.56(18) no
C4 C5 C6 C1 2.21(19) no
C2 C1 C6 C5 -1.07(18) no
C11 C1 C6 C5 179.01(11) no
C6 C1 C11 O11 -173.77(12) no
C2 C1 C11 O11 6.30(18) y
C6 C1 C11 O12 5.97(17) no
C2 C1 C11 O12 -173.96(11) no
C3 C2 C21 O21 83.34(15) no
C1 C2 C21 O21 -92.11(14) y
C3 C2 C21 O22 -98.93(13) no
C1 C2 C21 O22 85.62(13) no
C4 C3 N31 O31 3.79(16) no
C2 C3 N31 O31 -178.09(10) no
C4 C3 N31 O32 -174.64(10) no
C2 C3 N31 O32 3.48(15) y

loop_
_cod_related_entry_id
_cod_related_entry_database
_cod_related_entry_code
1 ChemSpider 62265
